data_7009260
loop_
_publ_author_name
'Hanton, Lyall R.'
'Lee, Kitty'

_publ_section_title
;
 The role of the metal connectors AgNO3, Cu2I2 and CuCl2 in
 co-ordination-polymer formation using the N2S2 ditopic ligand
 1,4-bis(2-pyridylmethylsulfanylmethyl)benzene&#x200A;&#x2020;
;
_journal_issue 7
_journal_name_full 'Journal of the Chemical Society, Dalton Transactions'
_journal_page_first 1161
_journal_paper_doi 10.1039/a909601i
_journal_year 2000
_chemical_formula_sum 'C20 H20 Cl2 Cu N2 S2'
_chemical_formula_weight 486.94
_chemical_melting_point high
_chemical_name_systematic
;
 ?
;
_space_group_IT_number 14
_symmetry_cell_setting monoclinic
_symmetry_space_group_name_Hall '-P 2yn'
_symmetry_space_group_name_H-M 'P 1 21/n 1'
_atom_sites_solution_hydrogens geom
_atom_sites_solution_primary direct
_atom_sites_solution_secondary difmap
_audit_creation_method SHELXL-97
_cell_angle_alpha 90.00
_cell_angle_beta 90.816(3)
_cell_angle_gamma 90.00
_cell_formula_units_Z 2
_cell_length_a 8.017(2)
_cell_length_b 10.026(2)
_cell_length_c 13.063(3)
_cell_measurement_reflns_used 2124
_cell_measurement_temperature 163(2)
_cell_measurement_theta_max 26.36
_cell_measurement_theta_min 2.56
_cell_volume 1049.9(4)
_computing_cell_refinement 'Bruker SMART'
_computing_data_collection 'Bruker SMART'
_computing_data_reduction 'Bruker SHELXTL'
_computing_molecular_graphics 'Bruker SHELXTL'
_computing_publication_material 'Bruker SHELXTL'
_computing_structure_refinement 'SHELXL-97 (Sheldrick, 1997)'
_computing_structure_solution 'SHELXS-97 (Sheldrick, 1990)'
_diffrn_ambient_temperature 163(2)
_diffrn_measured_fraction_theta_full 0.992
_diffrn_measured_fraction_theta_max 0.992
_diffrn_measurement_device_type 'CCD area detector'
_diffrn_measurement_method 'phi and omega scans'
_diffrn_radiation_monochromator graphite
_diffrn_radiation_source 'fine-focus sealed tube'
_diffrn_radiation_type MoK\a
_diffrn_radiation_wavelength 0.71073
_diffrn_reflns_av_R_equivalents 0.0159
_diffrn_reflns_av_sigmaI/netI 0.0249
_diffrn_reflns_limit_h_max 9
_diffrn_reflns_limit_h_min -10
_diffrn_reflns_limit_k_max 5
_diffrn_reflns_limit_k_min -12
_diffrn_reflns_limit_l_max 15
_diffrn_reflns_limit_l_min -16
_diffrn_reflns_number 4727
_diffrn_reflns_theta_full 26.36
_diffrn_reflns_theta_max 26.36
_diffrn_reflns_theta_min 2.56
_diffrn_standards_decay_% 2
_diffrn_standards_number 0
_exptl_absorpt_coefficient_mu 1.501
_exptl_absorpt_correction_T_max 0.6871
_exptl_absorpt_correction_T_min 0.4921
_exptl_absorpt_correction_type multi-scan
_exptl_absorpt_process_details 'SADABS (Sheldrick 1996)'
_exptl_crystal_colour green-orange
_exptl_crystal_density_diffrn 1.540
_exptl_crystal_density_method 'not measured'
_exptl_crystal_description chunk
_exptl_crystal_F_000 498
_exptl_crystal_size_max 0.75
_exptl_crystal_size_mid 0.27
_exptl_crystal_size_min 0.25
_refine_diff_density_max 0.283
_refine_diff_density_min -0.448
_refine_diff_density_rms 0.054
_refine_ls_extinction_method none
_refine_ls_goodness_of_fit_ref 1.040
_refine_ls_hydrogen_treatment mixed
_refine_ls_matrix_type full
_refine_ls_number_parameters 124
_refine_ls_number_reflns 2124
_refine_ls_number_restraints 0
_refine_ls_restrained_S_all 1.040
_refine_ls_R_factor_all 0.0283
_refine_ls_R_factor_gt 0.0233
_refine_ls_shift/su_max 0.000
_refine_ls_shift/su_mean 0.000
_refine_ls_structure_factor_coef Fsqd
_refine_ls_weighting_details 'calc w=1/[\s^2^(Fo^2^)+(0.0410P)^2^+0.0470P] where P=(Fo^2^+2Fc^2^)/3'
_refine_ls_weighting_scheme calc
_refine_ls_wR_factor_gt 0.0637
_refine_ls_wR_factor_ref 0.0651
_reflns_number_gt 1833
_reflns_number_total 2124
_reflns_threshold_expression >2sigma(I)
_cod_data_source_file a909601i.txt
_cod_data_source_block '[CuCl2(L)]'
_cod_depositor_comments
;
The following automatic conversions were performed:
'_symmetry_cell_setting' value 'Monoclinic' changed to 'monoclinic'
according to '/home/saulius/struct/CIF-dictionaries/cif_core.dic'
dictionary named 'cif_core.dic' version 2.4.1 from 2010-06-29.

Automatic conversion script
Id: cif_fix_enum 1527 2010-12-29 10:47:43Z saulius 
;
_cod_original_sg_symbol_H-M P2(1)/n
_cod_database_code 7009260

loop_
_symmetry_equiv_pos_as_xyz
'x, y, z'
'-x+1/2, y+1/2, -z+1/2'
'-x, -y, -z'
'x-1/2, -y-1/2, z-1/2'

loop_
_atom_site_label
_atom_site_type_symbol
_atom_site_fract_x
_atom_site_fract_y
_atom_site_fract_z
_atom_site_U_iso_or_equiv
_atom_site_adp_type
_atom_site_occupancy
_atom_site_symmetry_multiplicity
_atom_site_calc_flag
_atom_site_refinement_flags
_atom_site_disorder_assembly
_atom_site_disorder_group
Cu1 Cu 0.5000 0.5000 0.5000 0.02352(10) Uani 1 2 d S . .
S1 S 0.79513(5) 0.35875(4) 0.51526(4) 0.03118(12) Uani 1 1 d . . .
Cl1 Cl 0.40635(5) 0.37343(4) 0.36134(3) 0.03255(12) Uani 1 1 d . . .
N1 N 0.43433(17) 0.34750(14) 0.59500(10) 0.0262(3) Uani 1 1 d . . .
C1 C 0.2726(2) 0.31318(18) 0.60155(14) 0.0313(4) Uani 1 1 d . . .
H1 H 0.1942 0.3640 0.5657 0.038 Uiso 1 1 calc R . .
C2 C 0.2170(2) 0.2071(2) 0.65832(14) 0.0364(4) Uani 1 1 d . . .
H2 H 0.1038 0.1876 0.6614 0.044 Uiso 1 1 calc R . .
C3 C 0.3334(3) 0.1300(2) 0.71080(15) 0.0394(5) Uani 1 1 d . . .
H3 H 0.2999 0.0570 0.7494 0.047 Uiso 1 1 calc R . .
C4 C 0.5005(2) 0.16365(19) 0.70475(14) 0.0349(4) Uani 1 1 d . . .
H4 H 0.5806 0.1129 0.7391 0.042 Uiso 1 1 calc R . .
C5 C 0.5481(2) 0.27341(17) 0.64718(12) 0.0276(4) Uani 1 1 d . . .
C6 C 0.7293(2) 0.31300(19) 0.64217(13) 0.0310(4) Uani 1 1 d . . .
H6A H 0.7974 0.2392 0.6664 0.037 Uiso 1 1 calc R . .
H6B H 0.7488 0.3878 0.6879 0.037 Uiso 1 1 calc R . .
C7 C 0.7542(2) 0.20274(18) 0.44813(14) 0.0331(4) Uani 1 1 d . . .
H7A H 0.6440 0.1709 0.4656 0.040 Uiso 1 1 calc R . .
H7B H 0.7553 0.2188 0.3749 0.040 Uiso 1 1 calc R . .
C8 C 0.8807(2) 0.09728(18) 0.47451(13) 0.0302(4) Uani 1 1 d . . .
C9 C 1.0384(2) 0.09974(18) 0.43104(14) 0.0334(4) Uani 1 1 d . . .
H9 H 1.0649 0.1666 0.3846 0.040 Uiso 1 1 calc R . .
C10 C 0.8438(2) -0.00357(17) 0.54369(15) 0.0338(4) Uani 1 1 d . . .
H10 H 0.7390 -0.0065 0.5733 0.041 Uiso 1 1 calc R . .

loop_
_atom_site_aniso_label
_atom_site_aniso_U_11
_atom_site_aniso_U_22
_atom_site_aniso_U_33
_atom_site_aniso_U_23
_atom_site_aniso_U_13
_atom_site_aniso_U_12
Cu1 0.02094(16) 0.02603(17) 0.02347(16) -0.00204(11) -0.00401(11) 0.00298(11)
S1 0.0256(2) 0.0291(2) 0.0389(3) 0.00439(19) 0.00019(18) 0.00670(17)
Cl1 0.0343(2) 0.0338(2) 0.0293(2) -0.00760(17) -0.00825(17) 0.00506(18)
N1 0.0243(7) 0.0290(7) 0.0251(7) -0.0035(6) -0.0027(6) 0.0033(6)
C1 0.0253(9) 0.0358(9) 0.0328(9) -0.0035(8) -0.0025(7) 0.0032(8)
C2 0.0306(10) 0.0409(11) 0.0377(10) -0.0042(9) 0.0033(8) -0.0049(8)
C3 0.0480(12) 0.0373(10) 0.0328(10) 0.0023(8) 0.0053(9) -0.0051(9)
C4 0.0403(10) 0.0353(10) 0.0290(9) 0.0010(8) -0.0022(8) 0.0064(8)
C5 0.0301(9) 0.0298(9) 0.0230(8) -0.0037(7) -0.0028(7) 0.0059(7)
C6 0.0273(9) 0.0352(10) 0.0301(9) 0.0003(7) -0.0073(7) 0.0068(8)
C7 0.0348(10) 0.0338(10) 0.0306(9) -0.0007(8) -0.0012(8) 0.0120(8)
C8 0.0351(10) 0.0299(9) 0.0255(8) -0.0017(7) -0.0018(7) 0.0107(7)
C9 0.0388(10) 0.0328(9) 0.0288(9) 0.0050(7) 0.0052(7) 0.0088(8)
C10 0.0323(10) 0.0350(10) 0.0344(9) 0.0000(8) 0.0068(8) 0.0083(8)

loop_
_atom_type_symbol
_atom_type_description
_atom_type_scat_dispersion_real
_atom_type_scat_dispersion_imag
_atom_type_scat_source
C C 0.0033 0.0016 'International Tables Vol C Tables 4.2.6.8 and 6.1.1.4'
H H 0.0000 0.0000 'International Tables Vol C Tables 4.2.6.8 and 6.1.1.4'
N N 0.0061 0.0033 'International Tables Vol C Tables 4.2.6.8 and 6.1.1.4'
S S 0.1246 0.1234 'International Tables Vol C Tables 4.2.6.8 and 6.1.1.4'
Cl Cl 0.1484 0.1585 'International Tables Vol C Tables 4.2.6.8 and 6.1.1.4'
Cu Cu 0.3201 1.2651 'International Tables Vol C Tables 4.2.6.8 and 6.1.1.4'

loop_
_geom_angle_atom_site_label_1
_geom_angle_atom_site_label_2
_geom_angle_atom_site_label_3
_geom_angle
_geom_angle_site_symmetry_1
_geom_angle_site_symmetry_3
_geom_angle_publ_flag
N1 Cu1 N1 180.00(5) . 3_666 ?
N1 Cu1 Cl1 91.05(4) . 3_666 ?
N1 Cu1 Cl1 88.95(4) 3_666 3_666 ?
N1 Cu1 Cl1 88.95(4) . . ?
N1 Cu1 Cl1 91.05(4) 3_666 . ?
Cl1 Cu1 Cl1 180.0 3_666 . ?
N1 Cu1 S1 101.51(4) . 3_666 ?
N1 Cu1 S1 78.49(4) 3_666 3_666 ?
Cl1 Cu1 S1 92.474(17) 3_666 3_666 ?
Cl1 Cu1 S1 87.526(17) . 3_666 ?
N1 Cu1 S1 78.49(4) . . ?
N1 Cu1 S1 101.51(4) 3_666 . ?
Cl1 Cu1 S1 87.526(17) 3_666 . ?
Cl1 Cu1 S1 92.474(17) . . ?
S1 Cu1 S1 180.0 3_666 . ?
C6 S1 C7 99.85(9) . . ?
C6 S1 Cu1 86.29(6) . . ?
C7 S1 Cu1 104.92(6) . . ?
C1 N1 C5 118.10(15) . . ?
C1 N1 Cu1 119.14(11) . . ?
C5 N1 Cu1 122.62(12) . . ?
N1 C1 C2 123.54(16) . . ?
C1 C2 C3 118.51(17) . . ?
C4 C3 C2 118.76(18) . . ?
C3 C4 C5 119.82(17) . . ?
N1 C5 C4 121.26(16) . . ?
N1 C5 C6 118.46(15) . . ?
C4 C5 C6 120.28(15) . . ?
C5 C6 S1 113.63(12) . . ?
C8 C7 S1 112.22(13) . . ?
C10 C8 C9 118.70(16) . . ?
C10 C8 C7 120.80(17) . . ?
C9 C8 C7 120.49(16) . . ?
C10 C9 C8 120.65(17) 3_756 . ?
C9 C10 C8 120.65(17) 3_756 . ?

loop_
_geom_bond_atom_site_label_1
_geom_bond_atom_site_label_2
_geom_bond_distance
_geom_bond_site_symmetry_2
_geom_bond_publ_flag
Cu1 N1 2.0429(15) . ?
Cu1 N1 2.0429(15) 3_666 ?
Cu1 Cl1 2.3273(5) 3_666 ?
Cu1 Cl1 2.3273(5) . ?
Cu1 S1 2.7624(6) 3_666 ?
Cu1 S1 2.7624(6) . ?
S1 C6 1.8061(18) . ?
S1 C7 1.8207(19) . ?
N1 C1 1.346(2) . ?
N1 C5 1.353(2) . ?
C1 C2 1.374(3) . ?
C2 C3 1.386(3) . ?
C3 C4 1.385(3) . ?
C4 C5 1.389(3) . ?
C5 C6 1.508(2) . ?
C7 C8 1.501(2) . ?
C8 C10 1.391(3) . ?
C8 C9 1.394(3) . ?
C9 C10 1.386(3) 3_756 ?
C10 C9 1.386(3) 3_756 ?
